data_2203185
loop_
_publ_author_name
'Rajeswaran, Manju'
'Jarikov, Viktor V.'

_publ_section_title
;
 Tris(quinolin-8-olato)gallium(III)
;
_journal_issue 2
_journal_name_full 'Acta Crystallographica Section E'
_journal_page_first m217
_journal_page_last m218
_journal_paper_doi 10.1107/S1600536804001242
_journal_volume 60
_journal_year 2004
_chemical_formula_iupac '[Ga (C9 H6 N1 O1)3]'
_chemical_formula_moiety 'C27 H18 Ga N3 O3'
_chemical_formula_sum 'C27 H18 Ga N3 O3'
_chemical_formula_weight 502.16
_chemical_name_common 'Gallium 8-hydroxyquinoline'
_chemical_name_systematic
;
Tris(quinolin-8-olato)gallium(III)
;
_space_group_IT_number 2
_symmetry_cell_setting triclinic
_symmetry_space_group_name_Hall '-P 1'
_symmetry_space_group_name_H-M 'P -1'
_atom_sites_solution_hydrogens geom
_atom_sites_solution_primary direct
_atom_sites_solution_secondary difmap
_audit_creation_method SHELXL97
_cell_angle_alpha 71.4320(12)
_cell_angle_beta 82.6670(12)
_cell_angle_gamma 89.7690(14)
_cell_formula_units_Z 2
_cell_length_a 8.4250(3)
_cell_length_b 10.2900(3)
_cell_length_c 13.1390(5)
_cell_measurement_reflns_used 6837
_cell_measurement_temperature 293(2)
_cell_measurement_theta_max 26.733
_cell_measurement_theta_min 0.993
_cell_volume 1070.13(6)
_computing_cell_refinement 'HKL SCALEPACK (Otwinowski & Minor, 1997)'
_computing_data_collection 'COLLECT (Nonius, 2000)'
_computing_data_reduction 'HKL DENZO (Otwinowski & Minor, 1997) and SCALEPACK'
_computing_molecular_graphics 'SHELXTL (Bruker, 2001)'
_computing_publication_material SHELXTL
_computing_structure_refinement 'SHELXL97 (Sheldrick, 1997)'
_computing_structure_solution 'SHELXS97 (Sheldrick, 1997)'
_diffrn_ambient_temperature 293(2)
_diffrn_detector_area_resol_mean 9
_diffrn_measured_fraction_theta_full 0.989
_diffrn_measured_fraction_theta_max 0.989
_diffrn_measurement_device_type 'Nonius KappaCCD area-detector'
_diffrn_measurement_method '\f and \w'
_diffrn_radiation_monochromator 'horizonally mounted graphite crystal'
_diffrn_radiation_source 'fine-focus sealed tube'
_diffrn_radiation_type MoK\a
_diffrn_radiation_wavelength 0.71073
_diffrn_reflns_av_R_equivalents 0.1441
_diffrn_reflns_av_sigmaI/netI 0.1537
_diffrn_reflns_limit_h_max 10
_diffrn_reflns_limit_h_min -10
_diffrn_reflns_limit_k_max 13
_diffrn_reflns_limit_k_min -13
_diffrn_reflns_limit_l_max 16
_diffrn_reflns_limit_l_min -16
_diffrn_reflns_number 16177
_diffrn_reflns_theta_full 26.81
_diffrn_reflns_theta_max 26.81
_diffrn_reflns_theta_min 4.31
_exptl_absorpt_coefficient_mu 1.323
_exptl_absorpt_correction_T_max 0.768
_exptl_absorpt_correction_T_min 0.557
_exptl_absorpt_correction_type multi-scan
_exptl_absorpt_process_details '(SORTAV; Blessing, 1995)'
_exptl_crystal_colour yellow
_exptl_crystal_density_diffrn 1.558
_exptl_crystal_density_meas ?
_exptl_crystal_density_method .
_exptl_crystal_description cube
_exptl_crystal_F_000 512
_exptl_crystal_size_max 0.32
_exptl_crystal_size_mid 0.25
_exptl_crystal_size_min 0.2
_refine_diff_density_max 0.411
_refine_diff_density_min -0.613
_refine_ls_extinction_method none
_refine_ls_goodness_of_fit_ref 0.891
_refine_ls_hydrogen_treatment constr
_refine_ls_matrix_type full
_refine_ls_number_parameters 307
_refine_ls_number_reflns 4527
_refine_ls_number_restraints 0
_refine_ls_restrained_S_all 0.891
_refine_ls_R_factor_all 0.1296
_refine_ls_R_factor_gt 0.0501
_refine_ls_shift/su_max 0.001
_refine_ls_shift/su_mean 0.000
_refine_ls_structure_factor_coef Fsqd
_refine_ls_weighting_details 'calc w = 1/[\s^2^(Fo^2^)+(0.1357P)^2^] where P=(Fo^2^+2Fc^2^)/3'
_refine_ls_weighting_scheme calc
_refine_ls_wR_factor_gt 0.0945
_refine_ls_wR_factor_ref 0.1168
_reflns_number_gt 2412
_reflns_number_total 4527
_reflns_threshold_expression I>2\s(I)
_cod_data_source_file fl6074.cif
_cod_data_source_block I
_cod_depositor_comments
;
The following automatic conversions were performed:
'_symmetry_cell_setting' value 'Triclinic' changed to 'triclinic'
according to '/home/saulius/struct/CIF-dictionaries/cif_core.dic'
dictionary named 'cif_core.dic' version 2.4.1 from 2010-06-29.

Automatic conversion script
Id: cif_fix_enum 1527 2010-12-29 10:47:43Z saulius 

The following automatic conversions were performed:

'_symmetry_cell_setting' value 'Triclinic' changed to 'triclinic'
according to /home/saulius/struct/CIF-dictionaries/cif_core.dic
dictionary named 'cif_core.dic' version 2.4.1 from 2010-06-29.

Automatic conversion script
Id: cif_fix_values 1715 2011-07-08 13:25:40Z adriana 
;
_cod_database_code 2203185
_cod_database_fobs_code 2203185

loop_
_symmetry_equiv_pos_as_xyz
'x, y, z'
'-x, -y, -z'

loop_
_atom_site_label
_atom_site_fract_x
_atom_site_fract_y
_atom_site_fract_z
_atom_site_U_iso_or_equiv
_atom_site_adp_type
_atom_site_calc_flag
_atom_site_refinement_flags
_atom_site_occupancy
_atom_site_type_symbol
Ga1 0.72175(5) 0.30698(4) 0.75791(3) 0.03829(18) Uani d . 1 Ga
O1 0.8596(3) 0.4496(2) 0.6518(2) 0.0428(6) Uani d . 1 O
O2 0.5741(3) 0.1951(2) 0.87900(19) 0.0397(6) Uani d . 1 O
O3 0.7230(3) 0.1786(3) 0.6788(2) 0.0464(7) Uani d . 1 O
N1 0.5447(3) 0.4241(3) 0.6841(2) 0.0333(7) Uani d . 1 N
N2 0.7339(3) 0.4185(3) 0.8678(2) 0.0373(7) Uani d . 1 N
N3 0.9189(3) 0.1962(3) 0.8159(2) 0.0379(8) Uani d . 1 N
C1 0.6108(4) 0.5444(3) 0.6116(3) 0.0329(9) Uani d . 1 C
C2 0.7814(4) 0.5535(4) 0.5969(3) 0.0367(9) Uani d . 1 C
C3 0.8511(5) 0.6734(4) 0.5235(3) 0.0471(11) Uani d . 1 C
H3 0.9621 0.6845 0.5106 0.056 Uiso calc R 1 H
C4 0.7584(5) 0.7784(4) 0.4681(3) 0.0526(11) Uani d . 1 C
H4 0.8104 0.8579 0.4198 0.063 Uiso calc R 1 H
C5 0.5948(5) 0.7701(4) 0.4816(3) 0.0522(11) Uani d . 1 C
H5 0.5365 0.8423 0.4436 0.063 Uiso calc R 1 H
C6 0.5168(5) 0.6492(4) 0.5547(3) 0.0386(9) Uani d . 1 C
C7 0.3490(5) 0.6224(4) 0.5731(3) 0.0459(10) Uani d . 1 C
H7 0.2817 0.6882 0.5372 0.055 Uiso calc R 1 H
C8 0.2860(5) 0.4999(4) 0.6436(3) 0.0443(10) Uani d . 1 C
H8 0.1762 0.4809 0.6545 0.053 Uiso calc R 1 H
C9 0.3873(5) 0.4041(4) 0.6987(3) 0.0414(10) Uani d . 1 C
H9 0.3426 0.3222 0.7481 0.050 Uiso calc R 1 H
C10 0.6501(4) 0.3496(3) 0.9661(3) 0.0367(9) Uani d . 1 C
C11 0.5638(4) 0.2279(4) 0.9697(3) 0.0372(9) Uani d . 1 C
C12 0.4795(4) 0.1534(4) 1.0675(3) 0.0450(10) Uani d . 1 C
H12 0.4229 0.0732 1.0738 0.054 Uiso calc R 1 H
C13 0.4788(5) 0.1980(5) 1.1577(3) 0.0557(12) Uani d . 1 C
H13 0.4206 0.1459 1.2229 0.067 Uiso calc R 1 H
C14 0.5591(5) 0.3136(4) 1.1543(3) 0.0520(11) Uani d . 1 C
H14 0.5554 0.3398 1.2160 0.062 Uiso calc R 1 H
C15 0.6475(4) 0.3930(4) 1.0567(3) 0.0402(9) Uani d . 1 C
C16 0.7375(5) 0.5155(4) 1.0415(4) 0.0510(11) Uani d . 1 C
H16 0.7403 0.5489 1.0992 0.061 Uiso calc R 1 H
C17 0.8192(5) 0.5838(4) 0.9435(3) 0.0534(11) Uani d . 1 C
H17 0.8769 0.6648 0.9333 0.064 Uiso calc R 1 H
C18 0.8162(5) 0.5322(4) 0.8578(3) 0.0476(11) Uani d . 1 C
H18 0.8742 0.5793 0.7910 0.057 Uiso calc R 1 H
C19 0.9420(4) 0.0931(4) 0.7724(3) 0.0387(9) Uani d . 1 C
C20 0.8345(5) 0.0881(4) 0.6978(3) 0.0397(10) Uani d . 1 C
C21 0.8572(5) -0.0123(4) 0.6491(3) 0.0517(11) Uani d . 1 C
H21 0.7912 -0.0178 0.5989 0.062 Uiso calc R 1 H
C22 0.9787(6) -0.1060(4) 0.6744(4) 0.0663(14) Uani d . 1 C
H22 0.9907 -0.1732 0.6408 0.080 Uiso calc R 1 H
C23 1.0806(6) -0.1021(4) 0.7471(4) 0.0674(14) Uani d . 1 C
H23 1.1594 -0.1663 0.7631 0.081 Uiso calc R 1 H
C24 1.0641(5) -0.0001(4) 0.7966(3) 0.0498(11) Uani d . 1 C
C25 1.1655(5) 0.0190(5) 0.8686(4) 0.0602(13) Uani d . 1 C
H25 1.2485 -0.0402 0.8876 0.072 Uiso calc R 1 H
C26 1.1421(5) 0.1232(5) 0.9101(4) 0.0602(13) Uani d . 1 C
H26 1.2097 0.1365 0.9569 0.072 Uiso calc R 1 H
C27 1.0172(5) 0.2101(4) 0.8826(3) 0.0470(11) Uani d . 1 C
H27 1.0021 0.2808 0.9123 0.056 Uiso calc R 1 H

loop_
_atom_site_aniso_label
_atom_site_aniso_U_11
_atom_site_aniso_U_22
_atom_site_aniso_U_33
_atom_site_aniso_U_12
_atom_site_aniso_U_13
_atom_site_aniso_U_23
Ga1 0.0378(3) 0.0419(3) 0.0363(3) 0.00519(19) -0.0099(2) -0.01230(19)
O1 0.0325(15) 0.0518(16) 0.0407(16) 0.0060(13) -0.0069(13) -0.0092(13)
O2 0.0463(16) 0.0364(14) 0.0380(16) -0.0024(12) -0.0111(13) -0.0118(12)
O3 0.0422(16) 0.0558(16) 0.0501(17) 0.0117(14) -0.0167(14) -0.0255(14)
N1 0.0300(18) 0.0387(17) 0.0310(18) 0.0027(14) -0.0060(14) -0.0102(14)
N2 0.0364(18) 0.0362(17) 0.039(2) 0.0016(15) -0.0102(15) -0.0105(14)
N3 0.0374(19) 0.0423(18) 0.0339(19) 0.0044(15) -0.0105(16) -0.0099(15)
C1 0.033(2) 0.041(2) 0.026(2) 0.0007(18) -0.0015(17) -0.0141(17)
C2 0.036(2) 0.050(2) 0.026(2) -0.004(2) -0.0023(18) -0.0158(18)
C3 0.046(3) 0.060(3) 0.036(2) -0.012(2) 0.000(2) -0.017(2)
C4 0.063(3) 0.049(3) 0.039(3) -0.013(2) -0.006(2) -0.005(2)
C5 0.065(3) 0.046(2) 0.039(3) 0.005(2) -0.012(2) -0.003(2)
C6 0.043(2) 0.046(2) 0.027(2) 0.0027(19) -0.0042(19) -0.0138(18)
C7 0.045(3) 0.059(3) 0.038(2) 0.011(2) -0.014(2) -0.018(2)
C8 0.031(2) 0.065(3) 0.039(2) 0.003(2) -0.0107(19) -0.018(2)
C9 0.037(2) 0.051(2) 0.036(2) -0.003(2) -0.0020(19) -0.0155(19)
C10 0.038(2) 0.037(2) 0.036(2) 0.0094(18) -0.0105(19) -0.0106(18)
C11 0.027(2) 0.041(2) 0.044(3) 0.0097(17) -0.0149(19) -0.0104(19)
C12 0.038(2) 0.046(2) 0.044(3) -0.0014(19) -0.005(2) -0.004(2)
C13 0.045(3) 0.075(3) 0.039(3) 0.007(2) -0.003(2) -0.009(2)
C14 0.049(3) 0.072(3) 0.040(3) 0.013(2) -0.011(2) -0.023(2)
C15 0.035(2) 0.051(2) 0.039(2) 0.0149(19) -0.0133(19) -0.0165(19)
C16 0.053(3) 0.062(3) 0.054(3) 0.011(2) -0.018(2) -0.037(2)
C17 0.061(3) 0.049(2) 0.057(3) -0.001(2) -0.017(2) -0.022(2)
C18 0.052(3) 0.045(2) 0.046(3) -0.003(2) -0.012(2) -0.012(2)
C19 0.034(2) 0.036(2) 0.040(2) 0.0017(18) -0.0016(19) -0.0046(18)
C20 0.037(2) 0.037(2) 0.042(2) -0.0036(19) 0.001(2) -0.0123(19)
C21 0.052(3) 0.051(3) 0.055(3) -0.003(2) 0.000(2) -0.024(2)
C22 0.072(4) 0.041(3) 0.081(4) 0.002(3) 0.015(3) -0.023(2)
C23 0.062(3) 0.045(3) 0.080(4) 0.014(2) 0.004(3) -0.004(3)
C24 0.047(3) 0.042(2) 0.048(3) 0.007(2) 0.002(2) -0.001(2)
C25 0.043(3) 0.064(3) 0.058(3) 0.018(2) -0.010(2) 0.003(2)
C26 0.039(3) 0.075(3) 0.057(3) 0.005(2) -0.022(2) -0.003(3)
C27 0.037(2) 0.056(3) 0.044(3) -0.003(2) -0.011(2) -0.009(2)

loop_
_atom_type_symbol
_atom_type_description
_atom_type_scat_dispersion_real
_atom_type_scat_dispersion_imag
_atom_type_scat_source
Ga Ga 0.2307 1.6083 'International Tables Vol C Tables 4.2.6.8 and 6.1.1.4'
C C 0.0033 0.0016 'International Tables Vol C Tables 4.2.6.8 and 6.1.1.4'
H H 0.0000 0.0000 'International Tables Vol C Tables 4.2.6.8 and 6.1.1.4'
N N 0.0061 0.0033 'International Tables Vol C Tables 4.2.6.8 and 6.1.1.4'
O O 0.0106 0.0060 'International Tables Vol C Tables 4.2.6.8 and 6.1.1.4'

loop_
_geom_angle_atom_site_label_1
_geom_angle_atom_site_label_2
_geom_angle_atom_site_label_3
_geom_angle
O3 Ga1 O1 98.35(10)
O3 Ga1 O2 94.01(10)
O1 Ga1 O2 167.36(10)
O3 Ga1 N1 95.62(11)
O1 Ga1 N1 82.51(10)
O2 Ga1 N1 93.69(11)
O3 Ga1 N3 82.04(11)
O1 Ga1 N3 91.73(10)
O2 Ga1 N3 92.60(10)
N1 Ga1 N3 173.43(11)
O3 Ga1 N2 169.63(11)
O1 Ga1 N2 87.79(11)
O2 Ga1 N2 80.39(10)
N1 Ga1 N2 93.46(11)
N3 Ga1 N2 89.47(12)
C2 O1 Ga1 113.4(2)
C11 O2 Ga1 116.3(2)
C20 O3 Ga1 114.7(2)
C9 N1 C1 118.7(3)
C9 N1 Ga1 131.5(2)
C1 N1 Ga1 109.7(2)
C18 N2 C10 118.4(3)
C18 N2 Ga1 131.0(3)
C10 N2 Ga1 110.4(2)
C27 N3 C19 118.5(3)
C27 N3 Ga1 132.3(3)
C19 N3 Ga1 109.2(2)
N1 C1 C6 122.3(3)
N1 C1 C2 114.7(3)
C6 C1 C2 123.0(3)
O1 C2 C3 125.2(3)
O1 C2 C1 118.9(3)
C3 C2 C1 115.8(4)
C2 C3 C4 121.3(4)
C2 C3 H3 119.3
C4 C3 H3 119.3
C5 C4 C3 123.1(4)
C5 C4 H4 118.4
C3 C4 H4 118.4
C4 C5 C6 118.1(4)
C4 C5 H5 120.9
C6 C5 H5 120.9
C5 C6 C1 118.5(3)
C5 C6 C7 124.8(4)
C1 C6 C7 116.7(3)
C8 C7 C6 120.0(4)
C8 C7 H7 120.0
C6 C7 H7 120.0
C7 C8 C9 119.4(3)
C7 C8 H8 120.3
C9 C8 H8 120.3
N1 C9 C8 122.8(3)
N1 C9 H9 118.6
C8 C9 H9 118.6
N2 C10 C15 123.2(3)
N2 C10 C11 114.7(3)
C15 C10 C11 122.1(3)
O2 C11 C12 125.4(3)
O2 C11 C10 117.6(3)
C12 C11 C10 117.0(4)
C11 C12 C13 120.1(4)
C11 C12 H12 119.9
C13 C12 H12 119.9
C14 C13 C12 123.0(4)
C14 C13 H13 118.5
C12 C13 H13 118.5
C13 C14 C15 119.2(4)
C13 C14 H14 120.4
C15 C14 H14 120.4
C14 C15 C10 118.5(3)
C14 C15 C16 125.3(4)
C10 C15 C16 116.2(4)
C17 C16 C15 120.3(4)
C17 C16 H16 119.8
C15 C16 H16 119.8
C16 C17 C18 119.5(4)
C16 C17 H17 120.2
C18 C17 H17 120.2
N2 C18 C17 122.5(4)
N2 C18 H18 118.8
C17 C18 H18 118.8
N3 C19 C24 122.8(4)
N3 C19 C20 115.1(3)
C24 C19 C20 122.1(4)
O3 C20 C21 124.1(4)
O3 C20 C19 118.9(3)
C21 C20 C19 117.0(4)
C20 C21 C22 120.6(4)
C20 C21 H21 119.7
C22 C21 H21 119.7
C23 C22 C21 122.3(4)
C23 C22 H22 118.9
C21 C22 H22 118.9
C22 C23 C24 119.0(4)
C22 C23 H23 120.5
C24 C23 H23 120.5
C23 C24 C19 119.0(4)
C23 C24 C25 124.5(4)
C19 C24 C25 116.4(4)
C26 C25 C24 120.0(4)
C26 C25 H25 120.0
C24 C25 H25 120.0
C25 C26 C27 119.8(4)
C25 C26 H26 120.1
C27 C26 H26 120.1
N3 C27 C26 122.4(4)
N3 C27 H27 118.8
C26 C27 H27 118.8

loop_
_geom_bond_atom_site_label_1
_geom_bond_atom_site_label_2
_geom_bond_distance
Ga1 O3 1.922(3)
Ga1 O1 1.935(2)
Ga1 O2 1.935(2)
Ga1 N1 2.056(3)
Ga1 N3 2.096(3)
Ga1 N2 2.122(3)
O1 C2 1.312(4)
O2 C11 1.331(4)
O3 C20 1.310(4)
N1 C9 1.323(4)
N1 C1 1.367(4)
N2 C18 1.324(4)
N2 C10 1.362(4)
N3 C27 1.319(4)
N3 C19 1.359(4)
C1 C6 1.406(5)
C1 C2 1.425(5)
C2 C3 1.379(5)
C3 C4 1.394(5)
C3 H3 0.9300
C4 C5 1.367(5)
C4 H4 0.9300
C5 C6 1.410(5)
C5 H5 0.9300
C6 C7 1.417(5)
C7 C8 1.365(5)
C7 H7 0.9300
C8 C9 1.386(5)
C8 H8 0.9300
C9 H9 0.9300
C10 C15 1.397(5)
C10 C11 1.436(5)
C11 C12 1.374(5)
C12 C13 1.400(5)
C12 H12 0.9300
C13 C14 1.356(5)
C13 H13 0.9300
C14 C15 1.399(5)
C14 H14 0.9300
C15 C16 1.418(5)
C16 C17 1.352(5)
C16 H16 0.9300
C17 C18 1.392(5)
C17 H17 0.9300
C18 H18 0.9300
C19 C24 1.401(5)
C19 C20 1.429(5)
C20 C21 1.380(5)
C21 C22 1.401(6)
C21 H21 0.9300
C22 C23 1.373(6)
C22 H22 0.9300
C23 C24 1.398(6)
C23 H23 0.9300
C24 C25 1.410(6)
C25 C26 1.352(6)
C25 H25 0.9300
C26 C27 1.386(5)
C26 H26 0.9300
C27 H27 0.9300

loop_
_geom_torsion_atom_site_label_1
_geom_torsion_atom_site_label_2
_geom_torsion_atom_site_label_3
_geom_torsion_atom_site_label_4
_geom_torsion
O3 Ga1 O1 C2 102.2(2)
O2 Ga1 O1 C2 -65.6(6)
N1 Ga1 O1 C2 7.6(2)
N3 Ga1 O1 C2 -175.6(2)
N2 Ga1 O1 C2 -86.2(2)
O3 Ga1 O2 C11 164.6(2)
O1 Ga1 O2 C11 -27.6(6)
N1 Ga1 O2 C11 -99.5(2)
N3 Ga1 O2 C11 82.4(2)
N2 Ga1 O2 C11 -6.7(2)
O1 Ga1 O3 C20 91.7(2)
O2 Ga1 O3 C20 -90.9(2)
N1 Ga1 O3 C20 175.0(2)
N3 Ga1 O3 C20 1.2(2)
N2 Ga1 O3 C20 -34.1(7)
O3 Ga1 N1 C9 78.0(3)
O1 Ga1 N1 C9 175.7(3)
O2 Ga1 N1 C9 -16.4(3)
N3 Ga1 N1 C9 146.7(9)
N2 Ga1 N1 C9 -97.0(3)
O3 Ga1 N1 C1 -105.0(2)
O1 Ga1 N1 C1 -7.3(2)
O2 Ga1 N1 C1 160.6(2)
N3 Ga1 N1 C1 -36.3(11)
N2 Ga1 N1 C1 80.0(2)
O3 Ga1 N2 C18 122.8(6)
O1 Ga1 N2 C18 -3.9(3)
O2 Ga1 N2 C18 -179.4(3)
N1 Ga1 N2 C18 -86.2(3)
N3 Ga1 N2 C18 87.9(3)
O3 Ga1 N2 C10 -51.4(7)
O1 Ga1 N2 C10 -178.1(2)
O2 Ga1 N2 C10 6.4(2)
N1 Ga1 N2 C10 99.6(2)
N3 Ga1 N2 C10 -86.3(2)
O3 Ga1 N3 C27 177.9(3)
O1 Ga1 N3 C27 79.7(3)
O2 Ga1 N3 C27 -88.4(3)
N1 Ga1 N3 C27 108.5(10)
N2 Ga1 N3 C27 -8.1(3)
O3 Ga1 N3 C19 -1.7(2)
O1 Ga1 N3 C19 -99.9(2)
O2 Ga1 N3 C19 92.0(2)
N1 Ga1 N3 C19 -71.2(10)
N2 Ga1 N3 C19 172.3(2)
C9 N1 C1 C6 2.1(5)
Ga1 N1 C1 C6 -175.3(3)
C9 N1 C1 C2 -176.7(3)
Ga1 N1 C1 C2 5.9(4)
Ga1 O1 C2 C3 174.1(3)
Ga1 O1 C2 C1 -6.6(4)
N1 C1 C2 O1 0.1(5)
C6 C1 C2 O1 -178.6(3)
N1 C1 C2 C3 179.5(3)
C6 C1 C2 C3 0.8(5)
O1 C2 C3 C4 179.6(4)
C1 C2 C3 C4 0.3(5)
C2 C3 C4 C5 -0.5(6)
C3 C4 C5 C6 -0.3(6)
C4 C5 C6 C1 1.2(6)
C4 C5 C6 C7 -176.5(4)
N1 C1 C6 C5 179.8(3)
C2 C1 C6 C5 -1.5(5)
N1 C1 C6 C7 -2.2(5)
C2 C1 C6 C7 176.4(3)
C5 C6 C7 C8 178.1(4)
C1 C6 C7 C8 0.3(5)
C6 C7 C8 C9 1.7(6)
C1 N1 C9 C8 0.0(5)
Ga1 N1 C9 C8 176.8(3)
C7 C8 C9 N1 -1.9(6)
C18 N2 C10 C15 -0.3(5)
Ga1 N2 C10 C15 174.7(3)
C18 N2 C10 C11 179.7(3)
Ga1 N2 C10 C11 -5.2(4)
Ga1 O2 C11 C12 -172.8(3)
Ga1 O2 C11 C10 5.9(4)
N2 C10 C11 O2 0.1(5)
C15 C10 C11 O2 -179.9(3)
N2 C10 C11 C12 178.9(3)
C15 C10 C11 C12 -1.1(5)
O2 C11 C12 C13 179.5(3)
C10 C11 C12 C13 0.8(5)
C11 C12 C13 C14 -0.2(6)
C12 C13 C14 C15 -0.1(6)
C13 C14 C15 C10 -0.2(6)
C13 C14 C15 C16 -179.7(4)
N2 C10 C15 C14 -179.2(3)
C11 C10 C15 C14 0.8(5)
N2 C10 C15 C16 0.4(5)
C11 C10 C15 C16 -179.7(3)
C14 C15 C16 C17 179.7(4)
C10 C15 C16 C17 0.2(6)
C15 C16 C17 C18 -0.9(6)
C10 N2 C18 C17 -0.4(6)
Ga1 N2 C18 C17 -174.2(3)
C16 C17 C18 N2 1.0(6)
C27 N3 C19 C24 1.0(5)
Ga1 N3 C19 C24 -179.3(3)
C27 N3 C19 C20 -177.7(3)
Ga1 N3 C19 C20 2.0(3)
Ga1 O3 C20 C21 -179.5(3)
Ga1 O3 C20 C19 -0.4(4)
N3 C19 C20 O3 -1.2(5)
C24 C19 C20 O3 -180.0(3)
N3 C19 C20 C21 177.9(3)
C24 C19 C20 C21 -0.8(5)
O3 C20 C21 C22 -179.5(3)
C19 C20 C21 C22 1.4(5)
C20 C21 C22 C23 -0.6(6)
C21 C22 C23 C24 -0.8(6)
C22 C23 C24 C19 1.3(6)
C22 C23 C24 C25 -176.9(4)
N3 C19 C24 C23 -179.2(3)
C20 C19 C24 C23 -0.6(5)
N3 C19 C24 C25 -0.8(5)
C20 C19 C24 C25 177.8(3)
C23 C24 C25 C26 178.2(4)
C19 C24 C25 C26 -0.1(6)
C24 C25 C26 C27 0.8(6)
C19 N3 C27 C26 -0.3(5)
Ga1 N3 C27 C26 -179.9(3)
C25 C26 C27 N3 -0.6(6)
